data_2236744
loop_
_publ_author_name
'Li, Ping'
'Wang, Hai'
'Dong, Jian'
'Chen, Hong-Yu'

_publ_section_title
;
 2,5-Dichloro-3,6-diisopropylcyclohexa-2,5-diene-1,4-dione
;
_journal_coeditor_code YK2064
_journal_issue 9
_journal_name_full 'Acta Crystallographica Section E'
_journal_page_first o2672
_journal_paper_doi 10.1107/S1600536812032886
_journal_volume 68
_journal_year 2012
_chemical_formula_iupac 'C12 H14 Cl2 O4'
_chemical_formula_moiety 'C12 H14 Cl2 O4'
_chemical_formula_sum 'C12 H14 Cl2 O4'
_chemical_formula_weight 293.13
_chemical_name_systematic
;
2,5-Dichloro-3,6-diisopropylcyclohexa-2,5-diene-1,4-dione
;
_space_group_IT_number 15
_symmetry_cell_setting monoclinic
_symmetry_space_group_name_Hall '-C 2yc'
_symmetry_space_group_name_H-M 'C 1 2/c 1'
_atom_sites_solution_hydrogens geom
_atom_sites_solution_primary direct
_atom_sites_solution_secondary difmap
_audit_creation_method SHELXL-97
_cell_angle_alpha 90
_cell_angle_beta 109.022(4)
_cell_angle_gamma 90
_cell_formula_units_Z 4
_cell_length_a 10.286(2)
_cell_length_b 15.034(3)
_cell_length_c 9.621(2)
_cell_measurement_reflns_used 837
_cell_measurement_temperature 293(2)
_cell_measurement_theta_max 21.4948
_cell_measurement_theta_min 2.4944
_cell_volume 1406.5(5)
_computing_cell_refinement 'SAINT (Bruker, 2007)'
_computing_data_collection 'APEX2 (Bruker, 2007)'
_computing_data_reduction 'SAINT (Bruker, 2007)'
_computing_molecular_graphics 'SHELXTL (Sheldrick, 2008)'
_computing_publication_material 'WinGX (Farrugia, 1999)'
_computing_structure_refinement 'SHELXL97 (Sheldrick, 2008)'
_computing_structure_solution 'SIR97 (Altomare <i>et al.</i>, 1999)'
_diffrn_ambient_temperature 293(2)
_diffrn_measured_fraction_theta_full 1.000
_diffrn_measured_fraction_theta_max 1.000
_diffrn_measurement_device_type 'Brucker APEXII CCD'
_diffrn_measurement_method '\f and \w scans'
_diffrn_radiation_monochromator graphite
_diffrn_radiation_source 'fine-focus sealed tube'
_diffrn_radiation_type MoK\a
_diffrn_radiation_wavelength 0.71069
_diffrn_reflns_av_R_equivalents 0.0786
_diffrn_reflns_av_sigmaI/netI 0.0691
_diffrn_reflns_limit_h_max 9
_diffrn_reflns_limit_h_min -12
_diffrn_reflns_limit_k_max 17
_diffrn_reflns_limit_k_min -17
_diffrn_reflns_limit_l_max 11
_diffrn_reflns_limit_l_min -10
_diffrn_reflns_number 3544
_diffrn_reflns_theta_full 25.02
_diffrn_reflns_theta_max 25.02
_diffrn_reflns_theta_min 2.49
_exptl_absorpt_coefficient_mu 0.464
_exptl_absorpt_correction_T_max 0.946
_exptl_absorpt_correction_T_min 0.925
_exptl_absorpt_correction_type multi-scan
_exptl_absorpt_process_details '(SADABS; Bruker, 2007)'
_exptl_crystal_colour yellow
_exptl_crystal_density_diffrn 1.384
_exptl_crystal_density_method 'not measured'
_exptl_crystal_description block
_exptl_crystal_F_000 608
_exptl_crystal_size_max 0.15
_exptl_crystal_size_mid 0.13
_exptl_crystal_size_min 0.12
_refine_diff_density_max 0.406
_refine_diff_density_min -0.238
_refine_ls_extinction_method none
_refine_ls_goodness_of_fit_ref 1.077
_refine_ls_hydrogen_treatment constr
_refine_ls_matrix_type full
_refine_ls_number_parameters 84
_refine_ls_number_reflns 1248
_refine_ls_number_restraints 12
_refine_ls_restrained_S_all 1.158
_refine_ls_R_factor_all 0.1001
_refine_ls_R_factor_gt 0.0591
_refine_ls_shift/su_max 0.001
_refine_ls_shift/su_mean 0.000
_refine_ls_structure_factor_coef Fsqd
_refine_ls_weighting_details 'calc w=1/[\s^2^(Fo^2^)+(0.10P)^2^+0.0P] where P=(Fo^2^+2Fc^2^)/3'
_refine_ls_weighting_scheme calc
_refine_ls_wR_factor_gt 0.1763
_refine_ls_wR_factor_ref 0.1983
_reflns_number_gt 676
_reflns_number_total 1248
_reflns_threshold_expression I>2sigma(I)
_cod_data_source_file yk2064.cif
_cod_data_source_block I
_cod_original_cell_volume 1406.5(6)
_cod_original_sg_symbol_H-M 'C 2/c'
_cod_database_code 2236744
_cod_database_fobs_code 2236744

loop_
_symmetry_equiv_pos_as_xyz
'x, y, z'
'-x, y, -z+1/2'
'x+1/2, y+1/2, z'
'-x+1/2, y+1/2, -z+1/2'
'-x, -y, -z'
'x, -y, z-1/2'
'-x+1/2, -y+1/2, -z'
'x+1/2, -y+1/2, z-1/2'

loop_
_atom_site_type_symbol
_atom_site_label
_atom_site_fract_x
_atom_site_fract_y
_atom_site_fract_z
_atom_site_U_iso_or_equiv
_atom_site_adp_type
_atom_site_calc_flag
_atom_site_refinement_flags
_atom_site_occupancy
_atom_site_symmetry_multiplicity
C C1 0.4914(5) 0.5935(3) 0.5241(4) 0.0672(11) Uani d . 1 1
C C2 0.5842(4) 0.5580(3) 0.4504(4) 0.0686(12) Uani d . 1 1
C C3 0.5968(4) 0.4704(3) 0.4308(4) 0.0632(11) Uani d . 1 1
C C4 0.7787(5) 0.3702(3) 0.4212(5) 0.0903(13) Uani d U 1 1
H H4 0.7285 0.3149 0.4223 0.108 Uiso calc R 1 1
C C5 0.8654(6) 0.3916(4) 0.5744(6) 0.1146(16) Uani d U 1 1
H H5A 0.9196 0.4436 0.5740 0.172 Uiso calc R 1 1
H H5B 0.9252 0.3424 0.6150 0.172 Uiso calc R 1 1
H H5C 0.8075 0.4027 0.6331 0.172 Uiso calc R 1 1
C C6 0.8576(7) 0.3595(4) 0.3175(6) 0.1114(16) Uani d U 1 1
H H6A 0.7949 0.3508 0.2198 0.167 Uiso calc R 1 1
H H6B 0.9173 0.3089 0.3459 0.167 Uiso calc R 1 1
H H6C 0.9115 0.4120 0.3198 0.167 Uiso calc R 1 1
Cl Cl1 0.68016(14) 0.63397(8) 0.39265(14) 0.0914(7) Uani d . 1 1
O O1 0.4891(4) 0.6728(2) 0.5509(4) 0.0948(11) Uani d . 1 1
O O2 0.6789(3) 0.4409(2) 0.3567(3) 0.0789(10) Uani d . 1 1

loop_
_atom_site_aniso_label
_atom_site_aniso_U_11
_atom_site_aniso_U_22
_atom_site_aniso_U_33
_atom_site_aniso_U_12
_atom_site_aniso_U_13
_atom_site_aniso_U_23
C1 0.085(3) 0.052(3) 0.065(3) 0.012(2) 0.025(2) 0.007(2)
C2 0.086(3) 0.061(3) 0.058(2) -0.001(2) 0.022(2) 0.007(2)
C3 0.075(3) 0.059(3) 0.057(2) 0.010(2) 0.023(2) 0.0061(19)
C4 0.095(3) 0.100(3) 0.079(3) 0.027(2) 0.033(2) 0.006(2)
C5 0.114(3) 0.124(3) 0.094(3) 0.026(3) 0.018(3) -0.006(3)
C6 0.124(3) 0.121(3) 0.092(3) 0.044(3) 0.040(3) 0.004(3)
Cl1 0.1161(12) 0.0720(9) 0.0961(10) -0.0080(6) 0.0484(8) 0.0120(6)
O1 0.125(3) 0.055(2) 0.119(3) 0.0052(18) 0.059(2) -0.0032(18)
O2 0.102(2) 0.0689(19) 0.075(2) 0.0238(16) 0.0414(18) 0.0111(14)

loop_
_atom_type_symbol
_atom_type_description
_atom_type_scat_dispersion_real
_atom_type_scat_dispersion_imag
_atom_type_scat_source
C C 0.0033 0.0016 'International Tables Vol C Tables 4.2.6.8 and 6.1.1.4'
H H 0.0000 0.0000 'International Tables Vol C Tables 4.2.6.8 and 6.1.1.4'
O O 0.0106 0.0060 'International Tables Vol C Tables 4.2.6.8 and 6.1.1.4'
Cl Cl 0.1484 0.1585 'International Tables Vol C Tables 4.2.6.8 and 6.1.1.4'

loop_
_geom_angle_atom_site_label_1
_geom_angle_atom_site_label_2
_geom_angle_atom_site_label_3
_geom_angle_site_symmetry_3
_geom_angle
O1 C1 C2 . 121.2(4)
O1 C1 C3 5_666 121.0(4)
C2 C1 C3 5_666 117.7(4)
C3 C2 C1 . 122.2(4)
C3 C2 Cl1 . 121.1(3)
C1 C2 Cl1 . 116.7(3)
C2 C3 O2 . 120.2(4)
C2 C3 C1 5_666 120.0(4)
O2 C3 C1 5_666 119.5(4)
O2 C4 C6 . 104.7(4)
O2 C4 C5 . 111.9(4)
C6 C4 C5 . 114.0(5)
O2 C4 H4 . 108.7
C6 C4 H4 . 108.7
C5 C4 H4 . 108.7
C4 C5 H5A . 109.5
C4 C5 H5B . 109.5
H5A C5 H5B . 109.5
C4 C5 H5C . 109.5
H5A C5 H5C . 109.5
H5B C5 H5C . 109.5
C4 C6 H6A . 109.5
C4 C6 H6B . 109.5
H6A C6 H6B . 109.5
C4 C6 H6C . 109.5
H6A C6 H6C . 109.5
H6B C6 H6C . 109.5
C3 O2 C4 . 119.2(3)

loop_
_geom_bond_atom_site_label_1
_geom_bond_atom_site_label_2
_geom_bond_site_symmetry_2
_geom_bond_distance
C1 O1 . 1.221(4)
C1 C2 . 1.463(5)
C1 C3 5_666 1.480(6)
C2 C3 . 1.343(5)
C2 Cl1 . 1.715(4)
C3 O2 . 1.346(5)
C4 O2 . 1.468(5)
C4 C6 . 1.486(7)
C4 C5 . 1.489(7)
C4 H4 . 0.9800
C5 H5A . 0.9600
C5 H5B . 0.9600
C5 H5C . 0.9600
C6 H6A . 0.9600
C6 H6B . 0.9600
C6 H6C . 0.9600

loop_
_geom_hbond_atom_site_label_D
_geom_hbond_atom_site_label_H
_geom_hbond_atom_site_label_A
_geom_hbond_site_symmetry_A
_geom_hbond_distance_DH
_geom_hbond_distance_HA
_geom_hbond_distance_DA
_geom_hbond_angle_DHA
C4 H4 O1 5_666 0.98 2.34 2.926(7) 117

loop_
_geom_torsion_atom_site_label_1
_geom_torsion_atom_site_label_2
_geom_torsion_atom_site_label_3
_geom_torsion_atom_site_label_4
_geom_torsion_site_symmetry_1
_geom_torsion_site_symmetry_4
_geom_torsion
O1 C1 C2 C3 . . 174.3(4)
C3 C1 C2 C3 5_666 . -3.9(6)
O1 C1 C2 Cl1 . . -4.3(5)
C3 C1 C2 Cl1 5_666 . 177.4(3)
C1 C2 C3 O2 . . 177.1(3)
Cl1 C2 C3 O2 . . -4.4(5)
C1 C2 C3 C1 . 5_666 4.0(6)
Cl1 C2 C3 C1 . 5_666 -177.4(3)
C2 C3 O2 C4 . . 130.7(4)
C1 C3 O2 C4 5_666 . -56.2(5)
C6 C4 O2 C3 . . -175.7(4)
C5 C4 O2 C3 . . -51.8(6)
